data_4517224
loop_
_publ_author_name
'Popp, John'
'Hanf, Schirin'
'Hey-Hawkins, Evamarie'

_publ_section_title
;
 Facile Arene Ligand Exchange in p-Cymene Ruthenium(II) Complexes of
 Tertiary P-Chiral Ferrocenyl Phosphines
;
_journal_issue 27
_journal_name_full 'ACS Omega'
_journal_page_first 22540
_journal_paper_doi 10.1021/acsomega.9b03251
_journal_volume 4
_journal_year 2019
_chemical_formula_sum 'C37 H33 Cl6 Fe O P Ru'
_chemical_formula_weight 894.22
_space_group_IT_number 2
_space_group_name_Hall '-P 1'
_space_group_name_H-M_alt 'P -1'
_symmetry_cell_setting triclinic
_symmetry_Int_Tables_number 2
_symmetry_space_group_name_Hall '-P 1'
_symmetry_space_group_name_H-M 'P -1'
_atom_sites_solution_hydrogens geom
_atom_sites_solution_primary dual
_atom_sites_solution_secondary difmap
_audit_creation_date 2019-08-21T11:20:20-00:00
_audit_creation_method 'WinGX routine CIF_UPDATE'
_cell_angle_alpha 69.995(12)
_cell_angle_beta 86.666(10)
_cell_angle_gamma 73.762(9)
_cell_formula_units_Z 2
_cell_length_a 8.7032(8)
_cell_length_b 14.3818(17)
_cell_length_c 15.747(2)
_cell_measurement_reflns_used 1344
_cell_measurement_temperature 130(2)
_cell_measurement_theta_max 23.11
_cell_measurement_theta_min 2.438
_cell_volume 1776.7(4)
_computing_cell_refinement
;
        CrysAlisPro, Agilent Technologies,
        Version 1.171.37.35 (release 13-08-2014 CrysAlis171 .NET)
        (compiled Aug 13 2014,18:06:01)
;
_computing_data_collection
;
        CrysAlisPro, Agilent Technologies,
        Version 1.171.37.35 (release 13-08-2014 CrysAlis171 .NET)
        (compiled Aug 13 2014,18:06:01)
;
_computing_data_reduction
;
        CrysAlisPro, Agilent Technologies,
        Version 1.171.37.35 (release 13-08-2014 CrysAlis171 .NET)
        (compiled Aug 13 2014,18:06:01)
;
_computing_molecular_graphics
;
 ORTEP3 for Windows
 L. J. Farrugia, J. Appl. Crystallogr. 1997, 30, 565.
;
_computing_publication_material
;
 WINGX
 L.J. Farrugia,
 J. Appl. Cryst., 2012, 45, 849-854.
;
_computing_structure_refinement 'SHELXL-2014/7 (Sheldrick, 2014)'
_computing_structure_solution
;
 SHELXT-2014
 Program for Crystal Structure Analysis (Release 2014-4)
 G. M. Sheldrick, Instit\"ut f\"ur Anorganische Chemie der Universit\"at,
 Tammanstrasse 4, D-3400 G\"ottingen, Germany.
 G. M. Sheldrick, Acta. Cryst., 2015, A71, 3 - 8
;
_diffrn_ambient_environment N~2~
_diffrn_ambient_temperature 130(2)
_diffrn_detector 'CCD plate'
_diffrn_detector_area_resol_mean 16.356
_diffrn_detector_type Sapphire3
_diffrn_measured_fraction_theta_full 0.999
_diffrn_measured_fraction_theta_max 0.801
_diffrn_measurement_device 'four-circle diffractometer'
_diffrn_measurement_device_type 'Xcalibur, Sapphire3, Gemini'
_diffrn_measurement_method '\w scans'
_diffrn_orient_matrix_UB_11 -0.0582517
_diffrn_orient_matrix_UB_12 0.0458955
_diffrn_orient_matrix_UB_13 -0.0245323
_diffrn_orient_matrix_UB_21 -0.0618061
_diffrn_orient_matrix_UB_22 -0.0231176
_diffrn_orient_matrix_UB_23 0.0190961
_diffrn_orient_matrix_UB_31 -0.0021708
_diffrn_orient_matrix_UB_32 0.0185125
_diffrn_orient_matrix_UB_33 0.0365422
_diffrn_radiation_monochromator graphite
_diffrn_radiation_probe x-ray
_diffrn_radiation_type MoK\a
_diffrn_radiation_wavelength 0.71073
_diffrn_reflns_av_R_equivalents 0.0866
_diffrn_reflns_av_unetI/netI 0.173
_diffrn_reflns_Laue_measured_fraction_full 0.999
_diffrn_reflns_Laue_measured_fraction_max 0.801
_diffrn_reflns_limit_h_max 10
_diffrn_reflns_limit_h_min -9
_diffrn_reflns_limit_k_max 18
_diffrn_reflns_limit_k_min -15
_diffrn_reflns_limit_l_max 15
_diffrn_reflns_limit_l_min -18
_diffrn_reflns_number 11416
_diffrn_reflns_point_group_measured_fraction_full 0.999
_diffrn_reflns_point_group_measured_fraction_max 0.801
_diffrn_reflns_theta_full 23.255
_diffrn_reflns_theta_max 26.56
_diffrn_reflns_theta_min 2.414
_diffrn_source 'Enhance (Mo) X-ray Source'
_exptl_absorpt_coefficient_mu 1.361
_exptl_absorpt_correction_T_max 0.962
_exptl_absorpt_correction_T_min 0.912
_exptl_absorpt_correction_type gaussian
_exptl_absorpt_process_details
;
        CrysAlisPro, Agilent Technologies,
        Version 1.171.37.35 (release 13-08-2014 CrysAlis171 .NET)
        (compiled Aug 13 2014,18:06:01)
Numerical absorption correction based on gaussian integration over
                        a multifaceted crystal model
        Empirical absorption correction using spherical harmonics,
 implemented in SCALE3 ABSPACK scaling algorithm.
;
_exptl_crystal_colour 'clear intense orange'
_exptl_crystal_density_diffrn 1.672
_exptl_crystal_description prism
_exptl_crystal_F_000 900
_exptl_crystal_size_max 0.0903
_exptl_crystal_size_mid 0.0894
_exptl_crystal_size_min 0.0345
_refine_diff_density_max 0.781
_refine_diff_density_min -0.682
_refine_diff_density_rms 0.141
_refine_ls_extinction_method none
_refine_ls_goodness_of_fit_ref 0.995
_refine_ls_hydrogen_treatment constr
_refine_ls_matrix_type full
_refine_ls_number_parameters 425
_refine_ls_number_reflns 5930
_refine_ls_number_restraints 0
_refine_ls_restrained_S_all 0.995
_refine_ls_R_factor_all 0.1844
_refine_ls_R_factor_gt 0.0754
_refine_ls_shift/su_max 0
_refine_ls_shift/su_mean 0
_refine_ls_structure_factor_coef Fsqd
_refine_ls_weighting_details 'w=1/[\s^2^(Fo^2^)+(0.0232P)^2^] where P=(Fo^2^+2Fc^2^)/3'
_refine_ls_weighting_scheme calc
_refine_ls_wR_factor_gt 0.0909
_refine_ls_wR_factor_ref 0.1183
_reflns_Friedel_coverage 0
_reflns_number_gt 2984
_reflns_number_total 5930
_reflns_threshold_expression 'I > 2\s(I)'
_cod_data_source_file ao9b03251_si_005.cif
_cod_data_source_block x2383_out
_cod_depositor_comments 'Adding full bibliography for 4517222--4517226.cif.'
_cod_database_code 4517224

loop_
_symmetry_equiv_pos_as_xyz
'x, y, z'
'-x, -y, -z'

loop_
_atom_site_label
_atom_site_type_symbol
_atom_site_fract_x
_atom_site_fract_y
_atom_site_fract_z
_atom_site_U_iso_or_equiv
_atom_site_adp_type
_atom_site_occupancy
_atom_site_site_symmetry_order
_atom_site_calc_flag
_atom_site_refinement_flags_posn
_atom_site_refinement_flags_adp
Ru1 Ru 0.23082(8) 0.42251(6) 0.14227(5) 0.0262(2) Uani 1 1 d . .
Fe1 Fe 0.31581(14) 0.27004(9) 0.47722(9) 0.0266(4) Uani 1 1 d . .
Cl1 Cl 0.3650(2) 0.35762(17) 0.02889(15) 0.0313(6) Uani 1 1 d . .
Cl2 Cl 0.0766(2) 0.30026(16) 0.16721(15) 0.0304(6) Uani 1 1 d . .
Cl3 Cl -0.2551(3) 0.0588(2) 0.61244(19) 0.0573(8) Uani 1 1 d . .
Cl4 Cl 0.0797(3) -0.05653(18) 0.61206(17) 0.0487(7) Uani 1 1 d . .
Cl5 Cl 0.3511(4) 0.1311(3) 0.9494(2) 0.1110(14) Uani 1 1 d . .
Cl6 Cl 0.2733(5) 0.0175(3) 1.1282(3) 0.1355(18) Uani 1 1 d . .
P1 P 0.4218(3) 0.30482(17) 0.25108(16) 0.0232(6) Uani 1 1 d . .
O1 O -0.2608(7) 0.2200(4) 0.8242(4) 0.0378(17) Uani 1 1 d . .
C1 C 0.3547(10) 0.2366(6) 0.3589(6) 0.022(2) Uani 1 1 d . .
C2 C 0.4505(10) 0.1566(6) 0.4323(6) 0.023(2) Uani 1 1 d . .
H2 H 0.5642 0.1336 0.4351 0.028 Uiso 1 1 calc R U
C3 C 0.3494(10) 0.1163(6) 0.5007(6) 0.031(2) Uani 1 1 d . .
H3 H 0.3829 0.0616 0.5564 0.037 Uiso 1 1 calc R U
C4 C 0.1882(10) 0.1731(6) 0.4703(6) 0.030(2) Uani 1 1 d . .
H4 H 0.095 0.1638 0.5028 0.036 Uiso 1 1 calc R U
C5 C 0.1916(10) 0.2454(6) 0.3836(6) 0.024(2) Uani 1 1 d . .
H5 H 0.1003 0.2924 0.3474 0.029 Uiso 1 1 calc R U
C6 C 0.5365(9) 0.3837(6) 0.2742(6) 0.019(2) Uani 1 1 d . .
C7 C 0.6750(9) 0.3452(7) 0.3272(6) 0.027(2) Uani 1 1 d . .
H7 H 0.723 0.273 0.3507 0.033 Uiso 1 1 calc R U
C8 C 0.7448(10) 0.4116(7) 0.3465(6) 0.029(2) Uani 1 1 d . .
H8 H 0.8394 0.3851 0.3842 0.035 Uiso 1 1 calc R U
C9 C 0.6760(10) 0.5167(7) 0.3107(6) 0.029(2) Uani 1 1 d . .
H9 H 0.724 0.5621 0.3242 0.035 Uiso 1 1 calc R U
C10 C 0.5383(9) 0.5570(6) 0.2553(6) 0.027(2) Uani 1 1 d . .
H10 H 0.4932 0.6294 0.2301 0.033 Uiso 1 1 calc R U
C11 C 0.4669(9) 0.4902(7) 0.2372(6) 0.023(2) Uani 1 1 d . .
C12 C 0.3132(10) 0.5283(6) 0.1837(6) 0.024(2) Uani 1 1 d . .
C13 C 0.3110(10) 0.5598(6) 0.0891(7) 0.031(2) Uani 1 1 d . .
H13 H 0.4065 0.567 0.0585 0.037 Uiso 1 1 calc R U
C14 C 0.1660(11) 0.5813(6) 0.0374(6) 0.033(3) Uani 1 1 d . .
H14 H 0.1651 0.6047 -0.0268 0.04 Uiso 1 1 calc R U
C15 C 0.0290(10) 0.5676(6) 0.0819(6) 0.034(3) Uani 1 1 d . .
H15 H -0.0672 0.582 0.0484 0.04 Uiso 1 1 calc R U
C16 C 0.0311(10) 0.5317(6) 0.1781(6) 0.027(2) Uani 1 1 d . .
H16 H -0.0619 0.5178 0.2084 0.032 Uiso 1 1 calc R U
C17 C 0.1676(10) 0.5168(6) 0.2284(6) 0.029(2) Uani 1 1 d . .
H17 H 0.1645 0.499 0.2923 0.034 Uiso 1 1 calc R U
C18 C 0.5686(10) 0.2052(7) 0.2238(5) 0.025(2) Uani 1 1 d . .
C19 C 0.6996(9) 0.2272(7) 0.1744(6) 0.026(2) Uani 1 1 d . .
H19 H 0.7159 0.2935 0.1596 0.032 Uiso 1 1 calc R U
C20 C 0.8064(10) 0.1524(7) 0.1468(6) 0.031(2) Uani 1 1 d . .
H20 H 0.896 0.168 0.1136 0.037 Uiso 1 1 calc R U
C21 C 0.7855(11) 0.0566(7) 0.1664(6) 0.041(3) Uani 1 1 d . .
H21 H 0.8592 0.0064 0.1466 0.049 Uiso 1 1 calc R U
C22 C 0.6553(12) 0.0339(7) 0.2155(7) 0.051(3) Uani 1 1 d . .
H22 H 0.6401 -0.0326 0.2302 0.061 Uiso 1 1 calc R U
C23 C 0.5480(10) 0.1073(7) 0.2431(6) 0.037(3) Uani 1 1 d . .
H23 H 0.4582 0.0912 0.2758 0.044 Uiso 1 1 calc R U
C24 C 0.2195(10) 0.3214(7) 0.5810(6) 0.025(2) Uani 1 1 d . .
C25 C 0.1979(10) 0.4041(6) 0.4986(6) 0.029(2) Uani 1 1 d . .
H25 H 0.098 0.4486 0.4703 0.035 Uiso 1 1 calc R U
C26 C 0.3520(11) 0.4096(6) 0.4647(6) 0.032(2) Uani 1 1 d . .
H26 H 0.3732 0.4593 0.411 0.039 Uiso 1 1 calc R U
C27 C 0.4675(10) 0.3275(7) 0.5260(6) 0.033(2) Uani 1 1 d . .
H27 H 0.5802 0.3118 0.5201 0.04 Uiso 1 1 calc R U
C28 C 0.3858(10) 0.2731(7) 0.5974(6) 0.031(2) Uani 1 1 d . .
H28 H 0.4343 0.2142 0.6477 0.037 Uiso 1 1 calc R U
C29 C 0.0982(10) 0.2910(6) 0.6444(6) 0.023(2) Uani 1 1 d . .
C30 C -0.0625(10) 0.3085(6) 0.6153(6) 0.032(2) Uani 1 1 d . .
H30 H -0.0914 0.3384 0.5526 0.039 Uiso 1 1 calc R U
C31 C -0.1775(11) 0.2831(7) 0.6764(7) 0.035(3) Uani 1 1 d . .
H31 H -0.2833 0.2941 0.6553 0.042 Uiso 1 1 calc R U
C32 C -0.1388(11) 0.2414(7) 0.7683(6) 0.029(2) Uani 1 1 d . .
C33 C 0.0165(11) 0.2226(6) 0.7988(6) 0.030(2) Uani 1 1 d . .
H33 H 0.0451 0.1921 0.8616 0.036 Uiso 1 1 calc R U
C34 C 0.1298(10) 0.2487(6) 0.7365(6) 0.032(2) Uani 1 1 d . .
H34 H 0.2354 0.2368 0.7585 0.038 Uiso 1 1 calc R U
C35 C -0.2281(10) 0.1837(7) 0.9208(6) 0.045(3) Uani 1 1 d . .
H35A H -0.1471 0.1168 0.9389 0.067 Uiso 1 1 calc R U
H35B H -0.3268 0.1765 0.9523 0.067 Uiso 1 1 calc R U
H35C H -0.1882 0.2333 0.9366 0.067 Uiso 1 1 calc R U
C36 C -0.0893(10) -0.0357(7) 0.6756(6) 0.054(3) Uani 1 1 d . .
H36A H -0.0626 -0.015 0.7255 0.064 Uiso 1 1 calc R U
H36B H -0.1184 -0.1012 0.7029 0.064 Uiso 1 1 calc R U
C37 C 0.3175(15) 0.1297(9) 1.0568(8) 0.097(5) Uani 1 1 d . .
H37A H 0.2272 0.1899 1.0558 0.116 Uiso 1 1 calc R U
H37B H 0.4136 0.1367 1.082 0.116 Uiso 1 1 calc R U

loop_
_atom_site_aniso_label
_atom_site_aniso_U_11
_atom_site_aniso_U_22
_atom_site_aniso_U_33
_atom_site_aniso_U_23
_atom_site_aniso_U_13
_atom_site_aniso_U_12
Ru1 0.0269(5) 0.0263(5) 0.0223(5) -0.0016(4) -0.0010(4) -0.0103(4)
Fe1 0.0303(8) 0.0268(8) 0.0202(9) -0.0053(7) 0.0009(7) -0.0076(7)
Cl1 0.0324(14) 0.0377(15) 0.0241(15) -0.0079(12) 0.0031(12) -0.0136(12)
Cl2 0.0339(14) 0.0306(14) 0.0253(15) -0.0034(12) -0.0029(12) -0.0139(11)
Cl3 0.0467(17) 0.0518(18) 0.057(2) -0.0099(16) -0.0121(16) 0.0036(14)
Cl4 0.0400(16) 0.0526(18) 0.0372(18) 0.0004(14) 0.0037(14) -0.0076(14)
Cl5 0.126(3) 0.135(3) 0.057(3) -0.045(2) -0.033(2) 0.011(3)
Cl6 0.175(4) 0.114(3) 0.196(4) -0.113(3) 0.142(3) -0.113(3)
P1 0.0259(14) 0.0218(14) 0.0193(15) -0.0026(12) 0.0005(12) -0.0079(11)
O1 0.041(4) 0.035(4) 0.033(4) -0.003(4) 0.007(4) -0.015(3)
C1 0.023(5) 0.018(5) 0.018(6) -0.003(4) -0.003(5) 0.001(4)
C2 0.030(6) 0.015(5) 0.022(6) -0.002(5) -0.007(5) -0.006(4)
C3 0.046(6) 0.013(5) 0.029(6) -0.005(5) -0.002(6) -0.002(5)
C4 0.033(6) 0.029(6) 0.028(6) -0.009(5) 0.005(5) -0.010(5)
C5 0.023(5) 0.024(5) 0.023(6) -0.008(5) -0.006(5) 0.000(4)
C6 0.019(5) 0.021(5) 0.023(6) -0.010(5) 0.000(5) -0.011(4)
C7 0.026(6) 0.030(6) 0.025(6) -0.008(5) 0.002(5) -0.008(5)
C8 0.017(5) 0.044(7) 0.026(6) -0.014(5) -0.003(5) -0.007(5)
C9 0.025(6) 0.046(7) 0.027(6) -0.020(6) 0.004(5) -0.016(5)
C10 0.027(6) 0.028(6) 0.031(6) -0.012(5) 0.006(5) -0.013(5)
C11 0.017(5) 0.034(6) 0.020(6) -0.011(5) 0.001(5) -0.010(5)
C12 0.034(6) 0.012(5) 0.030(7) -0.008(5) 0.001(6) -0.009(4)
C13 0.031(6) 0.020(6) 0.045(7) -0.008(5) 0.010(6) -0.019(5)
C14 0.046(6) 0.020(5) 0.021(6) 0.014(5) -0.016(6) -0.012(5)
C15 0.030(6) 0.026(6) 0.040(7) -0.001(5) 0.003(6) -0.014(5)
C16 0.024(6) 0.022(5) 0.032(7) -0.010(5) 0.003(5) -0.001(4)
C17 0.028(6) 0.030(6) 0.029(6) -0.014(5) 0.000(5) -0.007(5)
C18 0.027(6) 0.035(6) 0.010(5) 0.000(5) -0.004(5) -0.009(5)
C19 0.024(6) 0.026(6) 0.026(6) -0.010(5) -0.005(5) 0.001(5)
C20 0.027(6) 0.037(6) 0.025(6) -0.002(5) -0.005(5) -0.013(5)
C21 0.040(7) 0.036(7) 0.043(7) -0.017(6) 0.011(6) -0.001(5)
C22 0.061(8) 0.030(6) 0.065(9) -0.020(6) 0.008(7) -0.012(6)
C23 0.039(6) 0.036(6) 0.036(7) -0.013(6) 0.012(5) -0.013(5)
C24 0.025(6) 0.036(6) 0.013(6) -0.009(5) 0.008(5) -0.008(5)
C25 0.032(6) 0.030(6) 0.024(6) -0.007(5) 0.007(5) -0.014(5)
C26 0.053(7) 0.020(6) 0.032(7) -0.012(5) 0.006(6) -0.018(5)
C27 0.031(6) 0.046(7) 0.029(7) -0.019(6) 0.003(5) -0.015(5)
C28 0.043(7) 0.034(6) 0.016(6) -0.005(5) 0.004(5) -0.015(5)
C29 0.032(6) 0.019(5) 0.019(6) -0.011(5) 0.006(5) -0.005(5)
C30 0.035(6) 0.033(6) 0.024(6) -0.005(5) -0.013(5) -0.006(5)
C31 0.032(6) 0.047(7) 0.031(7) -0.014(6) 0.001(6) -0.018(5)
C32 0.035(7) 0.036(6) 0.021(6) -0.014(5) 0.006(6) -0.011(5)
C33 0.046(7) 0.022(5) 0.012(6) 0.002(5) 0.002(5) -0.003(5)
C34 0.034(6) 0.032(6) 0.032(7) -0.010(5) -0.001(6) -0.013(5)
C35 0.050(7) 0.047(7) 0.032(7) -0.005(6) 0.010(6) -0.018(6)
C36 0.045(7) 0.055(7) 0.041(7) -0.001(6) -0.002(6) -0.001(6)
C37 0.152(12) 0.095(10) 0.084(11) -0.047(9) 0.063(10) -0.087(9)

loop_
_atom_type_symbol
_atom_type_description
_atom_type_scat_dispersion_real
_atom_type_scat_dispersion_imag
_atom_type_scat_source
Ru Ru -1.2594 0.8363 'International Tables Vol C Tables 4.2.6.8 and 6.1.1.4'
Fe Fe 0.3463 0.8444 'International Tables Vol C Tables 4.2.6.8 and 6.1.1.4'
Cl Cl 0.1484 0.1585 'International Tables Vol C Tables 4.2.6.8 and 6.1.1.4'
P P 0.1023 0.0942 'International Tables Vol C Tables 4.2.6.8 and 6.1.1.4'
O O 0.0106 0.006 'International Tables Vol C Tables 4.2.6.8 and 6.1.1.4'
C C 0.0033 0.0016 'International Tables Vol C Tables 4.2.6.8 and 6.1.1.4'
H H 0 0 'International Tables Vol C Tables 4.2.6.8 and 6.1.1.4'

loop_
_exptl_crystal_face_index_h
_exptl_crystal_face_index_k
_exptl_crystal_face_index_l
_exptl_crystal_face_perp_dist
0 -1 0 0.0131
3 2 5 0.0406
0 4 5 0.0326
4 5 -1 0.0386
-1 -1 0 0.0284
0 5 -1 0.0172
0 -11 -21 0.0389

loop_
_geom_angle_atom_site_label_1
_geom_angle_atom_site_label_2
_geom_angle_atom_site_label_3
_geom_angle
C12 Ru1 C13 38.0(3)
C12 Ru1 C17 38.8(3)
C13 Ru1 C17 68.4(3)
C12 Ru1 C16 68.9(3)
C13 Ru1 C16 80.2(3)
C17 Ru1 C16 37.2(3)
C12 Ru1 C14 68.5(3)
C13 Ru1 C14 38.1(3)
C17 Ru1 C14 79.4(3)
C16 Ru1 C14 66.3(3)
C12 Ru1 C15 80.2(3)
C13 Ru1 C15 66.7(3)
C17 Ru1 C15 66.8(3)
C16 Ru1 C15 37.3(3)
C14 Ru1 C15 35.5(3)
C12 Ru1 P1 81.3(2)
C13 Ru1 P1 106.3(3)
C17 Ru1 P1 89.0(2)
C16 Ru1 P1 120.4(3)
C14 Ru1 P1 144.3(2)
C15 Ru1 P1 155.8(2)
C12 Ru1 Cl1 120.5(3)
C13 Ru1 Cl1 91.5(2)
C17 Ru1 Cl1 159.0(2)
C16 Ru1 Cl1 148.7(3)
C14 Ru1 Cl1 88.6(2)
C15 Ru1 Cl1 111.9(2)
P1 Ru1 Cl1 90.97(8)
C12 Ru1 Cl2 151.0(3)
C13 Ru1 Cl2 162.5(3)
C17 Ru1 Cl2 113.6(2)
C16 Ru1 Cl2 91.7(2)
C14 Ru1 Cl2 124.4(2)
C15 Ru1 Cl2 97.5(2)
P1 Ru1 Cl2 91.20(8)
Cl1 Ru1 Cl2 87.39(8)
C28 Fe1 C2 117.5(3)
C28 Fe1 C4 122.3(4)
C2 Fe1 C4 68.4(3)
C28 Fe1 C27 40.5(3)
C2 Fe1 C27 108.3(3)
C4 Fe1 C27 160.2(4)
C28 Fe1 C25 68.0(3)
C2 Fe1 C25 167.7(3)
C4 Fe1 C25 119.1(3)
C27 Fe1 C25 68.2(3)
C28 Fe1 C3 103.5(3)
C2 Fe1 C3 40.7(3)
C4 Fe1 C3 40.8(3)
C27 Fe1 C3 124.0(4)
C25 Fe1 C3 151.2(4)
C28 Fe1 C5 160.9(3)
C2 Fe1 C5 67.8(3)
C4 Fe1 C5 40.2(3)
C27 Fe1 C5 158.3(4)
C25 Fe1 C5 110.9(3)
C3 Fe1 C5 67.9(3)
C28 Fe1 C24 40.4(3)
C2 Fe1 C24 150.8(4)
C4 Fe1 C24 105.0(3)
C27 Fe1 C24 67.9(3)
C25 Fe1 C24 40.1(3)
C3 Fe1 C24 115.7(4)
C5 Fe1 C24 126.3(3)
C28 Fe1 C26 67.9(3)
C2 Fe1 C26 129.2(3)
C4 Fe1 C26 156.0(4)
C27 Fe1 C26 40.3(3)
C25 Fe1 C26 40.7(3)
C3 Fe1 C26 163.2(4)
C5 Fe1 C26 124.6(3)
C24 Fe1 C26 67.8(3)
C28 Fe1 C1 154.0(3)
C2 Fe1 C1 40.5(3)
C4 Fe1 C1 68.6(3)
C27 Fe1 C1 122.4(3)
C25 Fe1 C1 130.6(3)
C3 Fe1 C1 68.5(3)
C5 Fe1 C1 40.7(3)
C24 Fe1 C1 165.5(3)
C26 Fe1 C1 112.5(3)
C18 P1 C1 103.2(4)
C18 P1 C6 104.9(4)
C1 P1 C6 106.0(4)
C18 P1 Ru1 119.5(3)
C1 P1 Ru1 118.2(3)
C6 P1 Ru1 103.7(3)
C32 O1 C35 117.9(7)
C2 C1 C5 106.4(7)
C2 C1 P1 127.2(6)
C5 C1 P1 126.2(6)
C2 C1 Fe1 68.8(5)
C5 C1 Fe1 69.3(5)
P1 C1 Fe1 131.4(4)
C3 C2 C1 109.2(7)
C3 C2 Fe1 70.0(5)
C1 C2 Fe1 70.7(5)
C2 C3 C4 107.4(8)
C2 C3 Fe1 69.3(5)
C4 C3 Fe1 69.3(5)
C5 C4 C3 107.9(8)
C5 C4 Fe1 70.4(5)
C3 C4 Fe1 69.9(5)
C4 C5 C1 109.1(7)
C4 C5 Fe1 69.4(5)
C1 C5 Fe1 70.0(4)
C7 C6 C11 120.5(7)
C7 C6 P1 124.7(7)
C11 C6 P1 114.7(6)
C6 C7 C8 120.0(8)
C9 C8 C7 119.7(8)
C8 C9 C10 121.1(8)
C9 C10 C11 119.2(8)
C10 C11 C6 119.5(7)
C10 C11 C12 121.8(8)
C6 C11 C12 118.6(7)
C13 C12 C17 118.4(8)
C13 C12 C11 120.8(8)
C17 C12 C11 120.0(8)
C13 C12 Ru1 71.5(5)
C17 C12 Ru1 71.8(5)
C11 C12 Ru1 118.9(6)
C12 C13 C14 121.1(8)
C12 C13 Ru1 70.5(5)
C14 C13 Ru1 74.5(4)
C15 C14 C13 119.4(8)
C15 C14 Ru1 72.8(5)
C13 C14 Ru1 67.4(4)
C14 C15 C16 120.2(8)
C14 C15 Ru1 71.7(5)
C16 C15 Ru1 68.3(5)
C17 C16 C15 120.8(8)
C17 C16 Ru1 71.0(5)
C15 C16 Ru1 74.4(5)
C16 C17 C12 120.0(8)
C16 C17 Ru1 71.8(5)
C12 C17 Ru1 69.4(5)
C19 C18 C23 118.1(8)
C19 C18 P1 119.9(7)
C23 C18 P1 121.7(7)
C20 C19 C18 120.0(8)
C21 C20 C19 121.4(8)
C20 C21 C22 119.0(9)
C23 C22 C21 120.2(9)
C22 C23 C18 121.2(9)
C25 C24 C28 108.0(8)
C25 C24 C29 128.3(8)
C28 C24 C29 123.6(8)
C25 C24 Fe1 69.4(5)
C28 C24 Fe1 69.1(5)
C29 C24 Fe1 130.0(6)
C24 C25 C26 108.2(8)
C24 C25 Fe1 70.5(5)
C26 C25 Fe1 70.2(5)
C27 C26 C25 107.4(8)
C27 C26 Fe1 69.2(5)
C25 C26 Fe1 69.1(5)
C28 C27 C26 108.1(8)
C28 C27 Fe1 69.6(5)
C26 C27 Fe1 70.4(5)
C27 C28 C24 108.2(8)
C27 C28 Fe1 69.9(5)
C24 C28 Fe1 70.5(5)
C34 C29 C30 115.6(8)
C34 C29 C24 122.1(8)
C30 C29 C24 122.1(8)
C31 C30 C29 121.5(8)
C30 C31 C32 120.2(8)
O1 C32 C33 123.9(8)
O1 C32 C31 116.4(8)
C33 C32 C31 119.7(9)
C32 C33 C34 119.1(8)
C29 C34 C33 123.8(8)
Cl4 C36 Cl3 113.5(5)
Cl5 C37 Cl6 113.5(6)

loop_
_geom_bond_atom_site_label_1
_geom_bond_atom_site_label_2
_geom_bond_distance
Ru1 C12 2.144(8)
Ru1 C13 2.158(8)
Ru1 C17 2.176(8)
Ru1 C16 2.185(8)
Ru1 C14 2.251(8)
Ru1 C15 2.264(8)
Ru1 P1 2.310(2)
Ru1 Cl1 2.390(2)
Ru1 Cl2 2.415(2)
Fe1 C28 2.039(8)
Fe1 C2 2.040(8)
Fe1 C4 2.043(8)
Fe1 C27 2.044(8)
Fe1 C25 2.045(8)
Fe1 C3 2.050(8)
Fe1 C5 2.055(8)
Fe1 C24 2.058(8)
Fe1 C26 2.060(8)
Fe1 C1 2.065(8)
Cl3 C36 1.750(8)
Cl4 C36 1.744(9)
Cl5 C37 1.695(11)
Cl6 C37 1.752(11)
P1 C18 1.790(9)
P1 C1 1.803(8)
P1 C6 1.837(7)
O1 C32 1.373(9)
O1 C35 1.446(9)
C1 C2 1.422(10)
C1 C5 1.432(10)
C2 C3 1.421(10)
C3 C4 1.426(10)
C4 C5 1.410(11)
C6 C7 1.373(10)
C6 C11 1.402(10)
C7 C8 1.385(10)
C8 C9 1.382(11)
C9 C10 1.385(10)
C10 C11 1.390(9)
C11 C12 1.485(10)
C12 C13 1.400(11)
C12 C17 1.436(10)
C13 C14 1.442(10)
C14 C15 1.375(10)
C15 C16 1.423(11)
C16 C17 1.391(10)
C18 C19 1.391(10)
C18 C23 1.395(10)
C19 C20 1.387(10)
C20 C21 1.367(11)
C21 C22 1.386(11)
C22 C23 1.375(11)
C24 C25 1.408(11)
C24 C28 1.415(10)
C24 C29 1.463(10)
C25 C26 1.427(10)
C26 C27 1.415(11)
C27 C28 1.414(11)
C29 C34 1.378(11)
C29 C30 1.424(10)
C30 C31 1.383(11)
C31 C32 1.385(11)
C32 C33 1.383(10)
C33 C34 1.385(10)
